data_8106384
loop_
_publ_author_name
'Sheng, Liang-Quan'

_publ_section_title
;
 Crystal structure of 2-(4-(4H-1,2,4-triazol-4-yl)phenyl)acetic acid,
 C10H9N3O4
;
_journal_issue 6
_journal_name_full 'Zeitschrift f\"ur Kristallographie - New Crystal Structures'
_journal_page_first 1021
_journal_page_last 1022
_journal_paper_doi 10.1515/ncrs-2018-0145
_journal_volume 233
_journal_year 2018
_chemical_absolute_configuration ad
_chemical_formula_sum 'C10 H9 N3 O2'
_chemical_formula_weight 203.20
_space_group_crystal_system orthorhombic
_space_group_IT_number 19
_space_group_name_Hall 'P 2ac 2ab'
_space_group_name_H-M_alt 'P 21 21 21'
_atom_sites_solution_hydrogens geom
_cell_angle_alpha 90
_cell_angle_beta 90
_cell_angle_gamma 90
_cell_formula_units_Z 4
_cell_length_a 4.3976(6)
_cell_length_b 10.8753(14)
_cell_length_c 19.678(3)
_cell_measurement_reflns_used 1765
_cell_measurement_temperature 296(2)
_cell_measurement_theta_max 26.14
_cell_measurement_theta_min 2.79
_cell_volume 941.1(2)
_computing_structure_refinement 'SHELXL-2018/3 (Sheldrick, 2018)'
_computing_structure_solution 'SHELXS-97 (Sheldrick, 1990)'
_diffrn_ambient_temperature 296(2)
_diffrn_measured_fraction_theta_full 0.997
_diffrn_measured_fraction_theta_max 0.987
_diffrn_measurement_device_type 'CCD area detector'
_diffrn_measurement_method 'phi and omega scans'
_diffrn_radiation_type MoK\a
_diffrn_radiation_wavelength 0.71073
_diffrn_reflns_av_R_equivalents 0.0187
_diffrn_reflns_av_unetI/netI 0.0270
_diffrn_reflns_Laue_measured_fraction_full 0.997
_diffrn_reflns_Laue_measured_fraction_max 0.987
_diffrn_reflns_limit_h_max 5
_diffrn_reflns_limit_h_min -5
_diffrn_reflns_limit_k_max 11
_diffrn_reflns_limit_k_min -14
_diffrn_reflns_limit_l_max 14
_diffrn_reflns_limit_l_min -24
_diffrn_reflns_number 4647
_diffrn_reflns_point_group_measured_fraction_full 0.994
_diffrn_reflns_point_group_measured_fraction_max 0.960
_diffrn_reflns_theta_full 25.242
_diffrn_reflns_theta_max 27.543
_diffrn_reflns_theta_min 2.140
_exptl_absorpt_coefficient_mu 0.104
_exptl_absorpt_correction_T_max 0.9805
_exptl_absorpt_correction_T_min 0.9705
_exptl_absorpt_correction_type multi-scan
_exptl_absorpt_process_details 'SADABS; Bruker, 2000'
_exptl_crystal_colour colorless
_exptl_crystal_density_diffrn 1.434
_exptl_crystal_description needle
_exptl_crystal_F_000 424
_exptl_crystal_size_max 0.290
_exptl_crystal_size_mid 0.200
_exptl_crystal_size_min 0.190
_refine_diff_density_max 0.290
_refine_diff_density_min -0.218
_refine_diff_density_rms 0.037
_refine_ls_abs_structure_details
;
 Flack x determined using 609 quotients [(I+)-(I-)]/[(I+)+(I-)]
 (Parsons, Flack and Wagner, Acta Cryst. B69 (2013) 249-259).
;
_refine_ls_abs_structure_Flack 0.1(8)
_refine_ls_extinction_coef .
_refine_ls_extinction_method none
_refine_ls_goodness_of_fit_ref 1.030
_refine_ls_hydrogen_treatment constr
_refine_ls_matrix_type full
_refine_ls_number_parameters 137
_refine_ls_number_reflns 2085
_refine_ls_number_restraints 0
_refine_ls_restrained_S_all 1.030
_refine_ls_R_factor_all 0.0519
_refine_ls_R_factor_gt 0.0415
_refine_ls_shift/su_max 0.000
_refine_ls_shift/su_mean 0.000
_refine_ls_structure_factor_coef Fsqd
_refine_ls_weighting_details 'w=1/[\s^2^(Fo^2^)+(0.0522P)^2^+0.2111P] where P=(Fo^2^+2Fc^2^)/3'
_refine_ls_weighting_scheme calc
_refine_ls_wR_factor_gt 0.1005
_refine_ls_wR_factor_ref 0.1075
_reflns_Friedel_coverage 0.618
_reflns_Friedel_fraction_full 0.990
_reflns_Friedel_fraction_max 0.920
_reflns_number_gt 1805
_reflns_number_total 2085
_reflns_threshold_expression 'I > 2\s(I)'
_cod_data_source_file suppl_ncrs-2018-0145_suppl.cif
_cod_data_source_block C
_cod_database_code 8106384
_shelx_space_group_comment
;
The symmetry employed for this shelxl refinement is uniquely defined
by the following loop, which should always be used as a source of
symmetry information in preference to the above space-group names.
They are only intended as comments.
;
_shelx_estimated_absorpt_t_min 0.970
_shelx_estimated_absorpt_t_max 0.981

loop_
_space_group_symop_operation_xyz
'x, y, z'
'-x+1/2, -y, z+1/2'
'-x, y+1/2, -z+1/2'
'x+1/2, -y+1/2, -z'

loop_
_atom_site_label
_atom_site_type_symbol
_atom_site_fract_x
_atom_site_fract_y
_atom_site_fract_z
_atom_site_U_iso_or_equiv
_atom_site_adp_type
_atom_site_occupancy
_atom_site_site_symmetry_order
_atom_site_calc_flag
_atom_site_refinement_flags_posn
_atom_site_refinement_flags_adp
_atom_site_refinement_flags_occupancy
_atom_site_disorder_assembly
_atom_site_disorder_group
C1 C 0.2276(7) 1.0820(2) 0.90277(12) 0.0397(6) Uani 1 1 d . . . . .
H1 H 0.267291 1.165992 0.903731 0.048 Uiso 1 1 calc R U . . .
C2 C 0.0353(6) 1.0358(2) 0.85355(12) 0.0389(6) Uani 1 1 d . . . . .
H2 H -0.055460 1.088230 0.822210 0.047 Uiso 1 1 calc R U . . .
C3 C -0.0210(5) 0.9108(2) 0.85129(11) 0.0300(5) Uani 1 1 d . . . . .
C4 C 0.1112(6) 0.8335(2) 0.89834(12) 0.0374(6) Uani 1 1 d . . . . .
H4 H 0.072820 0.749486 0.897004 0.045 Uiso 1 1 calc R U . . .
C5 C 0.3008(6) 0.8819(2) 0.94741(12) 0.0378(6) Uani 1 1 d . . . . .
H5 H 0.389361 0.829461 0.979080 0.045 Uiso 1 1 calc R U . . .
C6 C 0.3623(5) 1.0069(2) 0.95057(11) 0.0335(5) Uani 1 1 d . . . . .
C7 C 0.5688(6) 1.0587(2) 1.00496(12) 0.0408(6) Uani 1 1 d . . . . .
H7A H 0.756288 1.011771 1.006271 0.049 Uiso 1 1 calc R U . . .
H7B H 0.619375 1.143224 0.993988 0.049 Uiso 1 1 calc R U . . .
C8 C 0.4174(6) 1.0540(2) 1.07379(12) 0.0373(6) Uani 1 1 d . . . . .
C9 C -0.3402(7) 0.9171(3) 0.74552(14) 0.0521(8) Uani 1 1 d . . . . .
H9 H -0.303864 0.998521 0.733678 0.062 Uiso 1 1 calc R U . . .
C10 C -0.3375(7) 0.7459(2) 0.79669(14) 0.0471(7) Uani 1 1 d . . . . .
H10 H -0.297610 0.684206 0.828178 0.057 Uiso 1 1 calc R U . . .
N1 N -0.5129(6) 0.8431(2) 0.71143(11) 0.0518(6) Uani 1 1 d . . . . .
N2 N -0.5114(6) 0.7319(2) 0.74443(11) 0.0491(6) Uani 1 1 d . . . . .
N3 N -0.2196(4) 0.86103(17) 0.80043(9) 0.0325(5) Uani 1 1 d . . . . .
O1 O 0.2792(6) 1.15451(18) 1.09051(10) 0.0610(6) Uani 1 1 d . . . . .
H1A H 0.221367 1.149714 1.130039 0.092 Uiso 1 1 calc R U . . .
O2 O 0.4278(8) 0.96670(19) 1.10946(11) 0.0884(10) Uani 1 1 d . . . . .

loop_
_atom_site_aniso_label
_atom_site_aniso_U_11
_atom_site_aniso_U_22
_atom_site_aniso_U_33
_atom_site_aniso_U_23
_atom_site_aniso_U_13
_atom_site_aniso_U_12
C1 0.0470(15) 0.0335(11) 0.0385(13) 0.0007(10) 0.0047(12) -0.0054(11)
C2 0.0451(15) 0.0355(12) 0.0362(12) 0.0067(10) -0.0022(12) 0.0019(11)
C3 0.0281(12) 0.0366(12) 0.0254(10) -0.0004(9) 0.0008(10) 0.0003(9)
C4 0.0444(14) 0.0315(11) 0.0365(12) 0.0036(10) -0.0036(11) -0.0019(11)
C5 0.0416(14) 0.0391(12) 0.0327(12) 0.0033(10) -0.0051(11) 0.0023(11)
C6 0.0291(11) 0.0419(12) 0.0294(11) -0.0037(10) 0.0090(10) -0.0035(11)
C7 0.0369(14) 0.0510(15) 0.0345(13) -0.0067(11) 0.0066(11) -0.0069(12)
C8 0.0474(15) 0.0331(11) 0.0313(12) -0.0019(10) 0.0009(11) -0.0057(11)
C9 0.068(2) 0.0450(14) 0.0432(15) 0.0123(12) -0.0161(15) -0.0043(14)
C10 0.0659(19) 0.0352(12) 0.0402(13) 0.0009(11) -0.0154(14) 0.0001(13)
N1 0.0663(17) 0.0501(13) 0.0391(12) 0.0047(10) -0.0163(12) 0.0007(13)
N2 0.0627(16) 0.0444(12) 0.0403(12) -0.0031(10) -0.0138(12) 0.0022(12)
N3 0.0362(11) 0.0341(10) 0.0271(9) 0.0015(8) -0.0018(9) 0.0035(9)
O1 0.0884(17) 0.0492(10) 0.0456(11) 0.0056(9) 0.0282(12) 0.0156(12)
O2 0.162(3) 0.0415(11) 0.0613(14) 0.0130(10) 0.0373(17) 0.0148(16)

loop_
_atom_type_symbol
_atom_type_description
_atom_type_scat_dispersion_real
_atom_type_scat_dispersion_imag
_atom_type_scat_source
C C 0.0033 0.0016 'International Tables Vol C Tables 4.2.6.8 and 6.1.1.4'
H H 0.0000 0.0000 'International Tables Vol C Tables 4.2.6.8 and 6.1.1.4'
N N 0.0061 0.0033 'International Tables Vol C Tables 4.2.6.8 and 6.1.1.4'
O O 0.0106 0.0060 'International Tables Vol C Tables 4.2.6.8 and 6.1.1.4'

loop_
_geom_angle_atom_site_label_1
_geom_angle_atom_site_label_2
_geom_angle_atom_site_label_3
_geom_angle
_geom_angle_site_symmetry_1
_geom_angle_site_symmetry_3
C6 C1 C2 121.7(2) . .
C6 C1 H1 119.1 . .
C2 C1 H1 119.1 . .
C1 C2 C3 119.4(2) . .
C1 C2 H2 120.3 . .
C3 C2 H2 120.3 . .
C4 C3 C2 120.1(2) . .
C4 C3 N3 119.7(2) . .
C2 C3 N3 120.2(2) . .
C3 C4 C5 119.5(2) . .
C3 C4 H4 120.2 . .
C5 C4 H4 120.2 . .
C4 C5 C6 121.5(2) . .
C4 C5 H5 119.3 . .
C6 C5 H5 119.3 . .
C1 C6 C5 117.8(2) . .
C1 C6 C7 121.3(2) . .
C5 C6 C7 120.9(2) . .
C8 C7 C6 110.9(2) . .
C8 C7 H7A 109.5 . .
C6 C7 H7A 109.5 . .
C8 C7 H7B 109.5 . .
C6 C7 H7B 109.5 . .
H7A C7 H7B 108.0 . .
O2 C8 O1 123.1(2) . .
O2 C8 C7 122.9(2) . .
O1 C8 C7 114.0(2) . .
N1 C9 N3 111.4(2) . .
N1 C9 H9 124.3 . .
N3 C9 H9 124.3 . .
N2 C10 N3 112.3(2) . .
N2 C10 H10 123.9 . .
N3 C10 H10 123.9 . .
C9 N1 N2 107.4(2) . .
C10 N2 N1 106.0(2) . .
C9 N3 C10 102.9(2) . .
C9 N3 C3 128.9(2) . .
C10 N3 C3 128.23(19) . .
C8 O1 H1A 109.5 . .

loop_
_geom_bond_atom_site_label_1
_geom_bond_atom_site_label_2
_geom_bond_distance
_geom_bond_site_symmetry_2
C1 C6 1.380(4) .
C1 C2 1.380(4) .
C1 H1 0.9300 .
C2 C3 1.382(3) .
C2 H2 0.9300 .
C3 C4 1.379(3) .
C3 N3 1.434(3) .
C4 C5 1.380(4) .
C4 H4 0.9300 .
C5 C6 1.388(3) .
C5 H5 0.9300 .
C6 C7 1.513(3) .
C7 C8 1.510(3) .
C7 H7A 0.9700 .
C7 H7B 0.9700 .
C8 O2 1.181(3) .
C8 O1 1.293(3) .
C9 N1 1.294(4) .
C9 N3 1.349(3) .
C9 H9 0.9300 .
C10 N2 1.290(3) .
C10 N3 1.357(3) .
C10 H10 0.9300 .
N1 N2 1.373(3) .
O1 H1A 0.8200 .

loop_
_geom_torsion_atom_site_label_1
_geom_torsion_atom_site_label_2
_geom_torsion_atom_site_label_3
_geom_torsion_atom_site_label_4
_geom_torsion
_geom_torsion_site_symmetry_1
_geom_torsion_site_symmetry_2
_geom_torsion_site_symmetry_3
_geom_torsion_site_symmetry_4
C6 C1 C2 C3 -0.9(4) . . . .
C1 C2 C3 C4 0.8(4) . . . .
C1 C2 C3 N3 -179.9(2) . . . .
C2 C3 C4 C5 -0.3(4) . . . .
N3 C3 C4 C5 -179.6(2) . . . .
C3 C4 C5 C6 -0.1(4) . . . .
C2 C1 C6 C5 0.6(4) . . . .
C2 C1 C6 C7 -179.0(2) . . . .
C4 C5 C6 C1 -0.1(4) . . . .
C4 C5 C6 C7 179.6(2) . . . .
C1 C6 C7 C8 108.8(3) . . . .
C5 C6 C7 C8 -70.9(3) . . . .
C6 C7 C8 O2 86.4(4) . . . .
C6 C7 C8 O1 -94.5(3) . . . .
N3 C9 N1 N2 0.2(4) . . . .
N3 C10 N2 N1 -0.4(3) . . . .
C9 N1 N2 C10 0.1(4) . . . .
N1 C9 N3 C10 -0.4(3) . . . .
N1 C9 N3 C3 -179.2(2) . . . .
N2 C10 N3 C9 0.5(3) . . . .
N2 C10 N3 C3 179.3(2) . . . .
C4 C3 N3 C9 -171.0(3) . . . .
C2 C3 N3 C9 9.7(4) . . . .
C4 C3 N3 C10 10.5(4) . . . .
C2 C3 N3 C10 -168.8(3) . . . .
